data_7102859
loop_
_publ_author_name
'Xu, Fenfen'
'Tard, C\'edric'
'Wang, Xiufeng'
'Ibrahim, Saad K'
'Hughes, David L'
'Zhong, Wei'
'Zeng, Xirui'
'Luo, Qiuyan'
'Liu, Xiaoming'
'Pickett, Christopher J'

_publ_section_title
;
 Controlling carbon monoxide binding at di-iron units related to the
 iron-only hydrogenase sub-site.
;
_journal_issue 5
_journal_name_full 'Chemical communications (Cambridge, England)'
_journal_page_first 606
_journal_page_last 608
_journal_paper_doi 10.1039/b712805c
_journal_year 2008
_chemical_formula_moiety 'C11 H10 Fe2 O7 S2'
_chemical_formula_sum 'C11 H10 Fe2 O7 S2'
_chemical_formula_weight 430.01
_chemical_name_common 'Compound B, X=CH2OH'
_chemical_name_systematic
;
?
;
_space_group_IT_number 88
_symmetry_cell_setting tetragonal
_symmetry_Int_Tables_number 88
_symmetry_space_group_name_Hall 'I 4bw -1bw'
_symmetry_space_group_name_H-M 'I 41/a :1'
_atom_sites_solution_hydrogens geom
_atom_sites_solution_primary direct
_atom_sites_solution_secondary difmap
_audit_creation_method SHELXL-97
_cell_angle_alpha 90.00
_cell_angle_beta 90.00
_cell_angle_gamma 90.00
_cell_formula_units_Z 16
_cell_length_a 26.6984(14)
_cell_length_b 26.6984(14)
_cell_length_c 8.9118(4)
_cell_measurement_reflns_used 138472
_cell_measurement_temperature 173(2)
_cell_measurement_theta_max 22.986
_cell_measurement_theta_min 3.395
_cell_volume 6352.4(6)
_computing_cell_refinement 'HKL Scalepack (Otwinowski & Minor 1997)'
_computing_data_collection 'Collect (Nonius BV, 1997-2000)'
_computing_data_reduction 'HKL Denzo and Scalepack (Otwinowski & Minor 1997)'
_computing_molecular_graphics 'Ortep-3 for Windows (Farrugia, 1997)'
_computing_publication_material 'WinGX publication routines (Farrugia, 1999)'
_computing_structure_refinement 'SHELXL-97 (Sheldrick, 1997)'
_computing_structure_solution 'SHELXS-97 (Sheldrick, 1997)'
_diffrn_ambient_temperature 173(2)
_diffrn_detector 'CCD plate'
_diffrn_detector_area_resol_mean 9
_diffrn_measured_fraction_theta_full 0.997
_diffrn_measured_fraction_theta_max 0.997
_diffrn_measurement_device '95mm CCD camera on \k-goniostat'
_diffrn_measurement_device_type KappaCCD
_diffrn_measurement_method 'CCD rotation images, thick slices'
_diffrn_orient_matrix_type 'by Nonius Collect from scalepack cell'
_diffrn_orient_matrix_UB_11 -0.185923E-1
_diffrn_orient_matrix_UB_12 -0.22189E-2
_diffrn_orient_matrix_UB_13 0.971835E-1
_diffrn_orient_matrix_UB_21 -0.323001E-1
_diffrn_orient_matrix_UB_22 -0.30305E-2
_diffrn_orient_matrix_UB_23 -0.560814E-1
_diffrn_orient_matrix_UB_31 0.37336E-2
_diffrn_orient_matrix_UB_32 -0.372666E-1
_diffrn_orient_matrix_UB_33 -0.12259E-2
_diffrn_radiation_monochromator graphite
_diffrn_radiation_probe x-ray
_diffrn_radiation_type MoK\a
_diffrn_radiation_wavelength 0.71073
_diffrn_reflns_av_R_equivalents 0.1901
_diffrn_reflns_av_sigmaI/netI 0.0616
_diffrn_reflns_limit_h_max 29
_diffrn_reflns_limit_h_min -29
_diffrn_reflns_limit_k_max 29
_diffrn_reflns_limit_k_min -28
_diffrn_reflns_limit_l_max 9
_diffrn_reflns_limit_l_min -9
_diffrn_reflns_number 31557
_diffrn_reflns_theta_full 22.92
_diffrn_reflns_theta_max 22.92
_diffrn_reflns_theta_min 3.41
_diffrn_source 'Enraf Nonius FR590'
_exptl_absorpt_coefficient_mu 2.117
_exptl_absorpt_correction_T_max 0.948
_exptl_absorpt_correction_T_min 0.586
_exptl_absorpt_correction_type multi-scan
_exptl_absorpt_process_details 'r.h. blessing, acta cryst. (1995), a51, 33-38'
_exptl_crystal_colour red
_exptl_crystal_density_diffrn 1.799
_exptl_crystal_density_method 'not measured'
_exptl_crystal_description needle
_exptl_crystal_F_000 3456
_exptl_crystal_size_max 0.20
_exptl_crystal_size_mid 0.05
_exptl_crystal_size_min 0.05
_refine_diff_density_max 0.701
_refine_diff_density_min -0.405
_refine_diff_density_rms 0.114
_refine_ls_abs_structure_details 'Flack H D (1983), Acta Cryst. A39, 876-881'
_refine_ls_abs_structure_Flack 10(10)
_refine_ls_extinction_method none
_refine_ls_goodness_of_fit_ref 1.217
_refine_ls_hydrogen_treatment constr
_refine_ls_matrix_type full
_refine_ls_number_parameters 203
_refine_ls_number_reflns 2194
_refine_ls_number_restraints 0
_refine_ls_restrained_S_all 1.217
_refine_ls_R_factor_all 0.1020
_refine_ls_R_factor_gt 0.0783
_refine_ls_shift/su_max 0.000
_refine_ls_shift/su_mean 0.000
_refine_ls_structure_factor_coef Fsqd
_refine_ls_weighting_details 'calc w=1/[\s^2^(Fo^2^)+(0.0003P)^2^+112.8422P] where P=(Fo^2^+2Fc^2^)/3'
_refine_ls_weighting_scheme calc
_refine_ls_wR_factor_gt 0.1502
_refine_ls_wR_factor_ref 0.1596
_reflns_number_gt 1745
_reflns_number_total 2194
_reflns_threshold_expression >2sigma(I)
_cod_data_source_file b712805c.txt
_cod_data_source_block apr1505a
_cod_original_sg_symbol_H-M I4(1)/a
_cod_database_code 7102859

loop_
_symmetry_equiv_pos_as_xyz
'x, y, z'
'-x, -y+1/2, -z+1/4'
'-x+1/2, -y+1/2, z+1/2'
'x+1/2, y, -z+3/4'
'y+1/2, -x+1/2, -z+1/2'
'y+1/2, -x, z+3/4'
'-y, x+1/2, z+1/4'
'-y, x, -z'
'x+1/2, y+1/2, z+1/2'
'-x+1/2, -y+1, -z+3/4'
'-x+1, -y+1, z+1'
'x+1, y+1/2, -z+5/4'
'y+1, -x+1, -z+1'
'y+1, -x+1/2, z+5/4'
'-y+1/2, x+1, z+3/4'
'-y+1/2, x+1/2, -z+1/2'

loop_
_atom_site_label
_atom_site_type_symbol
_atom_site_fract_x
_atom_site_fract_y
_atom_site_fract_z
_atom_site_U_iso_or_equiv
_atom_site_adp_type
_atom_site_occupancy
_atom_site_symmetry_multiplicity
_atom_site_calc_flag
_atom_site_refinement_flags
_atom_site_disorder_assembly
_atom_site_disorder_group
Fe1 Fe 0.57590(5) 0.31151(5) 0.52391(15) 0.0393(4) Uani 1 1 d . . .
Fe2 Fe 0.60728(5) 0.28529(5) 0.27131(15) 0.0396(4) Uani 1 1 d . . .
S1 S 0.52620(9) 0.27936(10) 0.3410(3) 0.0427(7) Uani 1 1 d . . .
S2 S 0.59907(9) 0.36580(9) 0.3427(3) 0.0414(6) Uani 1 1 d . . .
O1 O 0.5136(3) 0.3602(3) 0.7554(9) 0.070(2) Uani 1 1 d . . .
O2 O 0.6716(3) 0.3360(3) 0.6704(9) 0.071(2) Uani 1 1 d . . .
O3 O 0.5757(3) 0.2127(3) 0.6689(9) 0.059(2) Uani 1 1 d . . .
O4 O 0.7161(3) 0.2992(3) 0.3087(9) 0.065(2) Uani 1 1 d . . .
O5 O 0.6148(3) 0.1758(3) 0.2917(9) 0.063(2) Uani 1 1 d . . .
O6 O 0.5995(3) 0.2932(3) -0.0554(9) 0.071(2) Uani 1 1 d . . .
O7 O 0.4771(4) 0.4435(5) 0.4290(14) 0.092(4) Uani 0.77 1 d P . .
O7A O 0.4768(17) 0.4636(17) 0.127(5) 0.105(14) Uiso 0.23 1 d P A 2
C1 C 0.5366(4) 0.3425(4) 0.6613(12) 0.049(3) Uani 1 1 d . . .
C2 C 0.6346(5) 0.3262(4) 0.6130(11) 0.049(3) Uani 1 1 d . . .
C3 C 0.5749(3) 0.2513(4) 0.6133(11) 0.044(3) Uani 1 1 d . . .
C4 C 0.6739(4) 0.2926(4) 0.2956(12) 0.047(3) Uani 1 1 d . . .
C5 C 0.6121(4) 0.2191(5) 0.2855(11) 0.046(3) Uani 1 1 d . . .
C6 C 0.6030(4) 0.2902(4) 0.0727(14) 0.052(3) Uani 1 1 d . . .
C7 C 0.4874(4) 0.3236(4) 0.2329(13) 0.058(3) Uani 1 1 d . B .
H7B H 0.4914 0.3148 0.1257 0.070 Uiso 1 1 calc R . .
H7A H 0.4521 0.3167 0.2592 0.070 Uiso 1 1 calc R . .
C8 C 0.4948(4) 0.3795(4) 0.2455(11) 0.047(3) Uani 1 1 d . . .
C9 C 0.5492(4) 0.3958(4) 0.2309(12) 0.052(3) Uani 1 1 d . B .
H9B H 0.5504 0.4321 0.2535 0.063 Uiso 1 1 calc R . .
H9A H 0.5585 0.3920 0.1240 0.063 Uiso 1 1 calc R . .
C10 C 0.4659(4) 0.4045(4) 0.1160(13) 0.060(3) Uani 1 1 d . B 1
H10C H 0.4789 0.3924 0.0198 0.090 Uiso 1 1 calc R B 1
H10B H 0.4700 0.4409 0.1218 0.090 Uiso 1 1 calc R B 1
H10A H 0.4302 0.3961 0.1239 0.090 Uiso 1 1 calc R B 1
C11 C 0.4718(5) 0.3964(6) 0.3938(15) 0.083(4) Uani 1 1 d . B .
H11B H 0.4356 0.3887 0.3910 0.099 Uiso 1 1 calc R . .
H11A H 0.4867 0.3760 0.4752 0.099 Uiso 1 1 calc R . .

loop_
_atom_site_aniso_label
_atom_site_aniso_U_11
_atom_site_aniso_U_22
_atom_site_aniso_U_33
_atom_site_aniso_U_23
_atom_site_aniso_U_13
_atom_site_aniso_U_12
Fe1 0.0415(9) 0.0436(9) 0.0329(8) 0.0012(7) 0.0027(6) 0.0002(7)
Fe2 0.0403(8) 0.0431(9) 0.0355(8) 0.0018(7) 0.0028(6) 0.0032(7)
S1 0.0406(14) 0.0464(15) 0.0410(15) 0.0034(12) -0.0002(12) -0.0001(12)
S2 0.0400(14) 0.0427(15) 0.0417(15) 0.0028(12) 0.0043(12) 0.0004(11)
O1 0.077(6) 0.088(6) 0.046(5) -0.014(5) 0.011(4) 0.011(5)
O2 0.057(5) 0.094(6) 0.061(6) 0.003(5) -0.017(4) -0.013(5)
O3 0.070(5) 0.050(5) 0.058(5) 0.008(4) 0.002(4) 0.009(4)
O4 0.035(4) 0.080(6) 0.080(6) 0.011(5) 0.000(4) -0.005(4)
O5 0.079(6) 0.045(5) 0.067(6) 0.001(4) -0.012(4) 0.009(4)
O6 0.090(6) 0.088(6) 0.034(5) -0.002(4) -0.004(4) 0.000(5)
O7 0.064(7) 0.105(10) 0.107(10) -0.064(8) -0.017(7) 0.023(7)
C1 0.058(7) 0.054(7) 0.035(6) 0.008(5) -0.007(6) -0.012(6)
C2 0.072(8) 0.044(6) 0.031(6) 0.008(5) 0.004(6) 0.011(6)
C3 0.033(6) 0.064(7) 0.034(6) -0.002(6) -0.006(5) 0.002(5)
C4 0.062(8) 0.038(6) 0.042(7) 0.003(5) 0.000(6) 0.003(5)
C5 0.039(6) 0.067(8) 0.033(6) 0.002(6) -0.008(5) 0.013(5)
C6 0.044(6) 0.055(7) 0.057(8) -0.014(6) -0.001(6) 0.007(5)
C7 0.048(7) 0.063(7) 0.063(8) 0.005(6) -0.003(6) 0.007(6)
C8 0.051(6) 0.049(6) 0.040(6) -0.004(5) 0.007(5) 0.016(5)
C9 0.063(7) 0.043(6) 0.050(7) 0.010(5) 0.003(6) 0.008(5)
C10 0.061(8) 0.057(7) 0.062(8) 0.011(6) -0.011(6) 0.012(6)
C11 0.069(9) 0.120(13) 0.059(9) -0.013(8) -0.001(7) 0.042(9)

loop_
_atom_type_symbol
_atom_type_description
_atom_type_scat_dispersion_real
_atom_type_scat_dispersion_imag
_atom_type_scat_source
C C 0.0033 0.0016 'International Tables Vol C Tables 4.2.6.8 and 6.1.1.4'
H H 0.0000 0.0000 'International Tables Vol C Tables 4.2.6.8 and 6.1.1.4'
Fe Fe 0.3463 0.8444 'International Tables Vol C Tables 4.2.6.8 and 6.1.1.4'
O O 0.0106 0.0060 'International Tables Vol C Tables 4.2.6.8 and 6.1.1.4'
S S 0.1246 0.1234 'International Tables Vol C Tables 4.2.6.8 and 6.1.1.4'

loop_
_geom_angle_atom_site_label_1
_geom_angle_atom_site_label_2
_geom_angle_atom_site_label_3
_geom_angle
_geom_angle_site_symmetry_1
_geom_angle_site_symmetry_3
_geom_angle_publ_flag
C3 Fe1 C2 90.7(4) . . ?
C3 Fe1 C1 95.7(4) . . ?
C2 Fe1 C1 96.1(5) . . ?
C3 Fe1 S2 153.8(3) . . ?
C2 Fe1 S2 86.4(3) . . ?
C1 Fe1 S2 110.4(3) . . ?
C3 Fe1 S1 88.4(3) . . ?
C2 Fe1 S1 155.2(3) . . ?
C1 Fe1 S1 108.6(3) . . ?
S2 Fe1 S1 83.65(10) . . ?
C3 Fe1 Fe2 98.9(3) . . ?
C2 Fe1 Fe2 99.6(3) . . ?
C1 Fe1 Fe2 158.4(3) . . ?
S2 Fe1 Fe2 56.22(8) . . ?
S1 Fe1 Fe2 56.22(8) . . ?
C5 Fe2 C6 98.5(5) . . ?
C5 Fe2 C4 91.6(4) . . ?
C6 Fe2 C4 100.1(5) . . ?
C5 Fe2 S2 159.4(3) . . ?
C6 Fe2 S2 101.8(4) . . ?
C4 Fe2 S2 87.6(3) . . ?
C5 Fe2 S1 88.9(3) . . ?
C6 Fe2 S1 102.6(3) . . ?
C4 Fe2 S1 157.0(3) . . ?
S2 Fe2 S1 84.02(10) . . ?
C5 Fe2 Fe1 103.8(3) . . ?
C6 Fe2 Fe1 148.6(3) . . ?
C4 Fe2 Fe1 101.1(3) . . ?
S2 Fe2 Fe1 56.37(8) . . ?
S1 Fe2 Fe1 56.69(8) . . ?
C7 S1 Fe2 110.5(4) . . ?
C7 S1 Fe1 117.5(4) . . ?
Fe2 S1 Fe1 67.08(9) . . ?
C9 S2 Fe2 109.4(4) . . ?
C9 S2 Fe1 117.9(3) . . ?
Fe2 S2 Fe1 67.41(9) . . ?
O1 C1 Fe1 175.2(10) . . ?
O2 C2 Fe1 179.1(10) . . ?
O3 C3 Fe1 177.9(9) . . ?
O4 C4 Fe2 177.2(9) . . ?
O5 C5 Fe2 178.4(9) . . ?
O6 C6 Fe2 179.0(10) . . ?
C8 C7 S1 121.4(8) . . ?
C8 C7 H7B 107.0 . . ?
S1 C7 H7B 107.0 . . ?
C8 C7 H7A 107.0 . . ?
S1 C7 H7A 107.0 . . ?
H7B C7 H7A 106.7 . . ?
C7 C8 C9 113.7(8) . . ?
C7 C8 C11 107.7(10) . . ?
C9 C8 C11 111.9(10) . . ?
C7 C8 C10 107.9(9) . . ?
C9 C8 C10 106.9(8) . . ?
C11 C8 C10 108.6(8) . . ?
C8 C9 S2 121.2(7) . . ?
C8 C9 H9B 107.0 . . ?
S2 C9 H9B 107.0 . . ?
C8 C9 H9A 107.0 . . ?
S2 C9 H9A 107.0 . . ?
H9B C9 H9A 106.8 . . ?
C8 C10 H10C 109.5 . . ?
C8 C10 H10B 109.5 . . ?
H10C C10 H10B 109.5 . . ?
C8 C10 H10A 109.5 . . ?
H10C C10 H10A 109.5 . . ?
H10B C10 H10A 109.5 . . ?
O7 C11 C8 116.7(13) . . ?
O7 C11 H11B 108.1 . . ?
C8 C11 H11B 108.1 . . ?
O7 C11 H11A 108.1 . . ?
C8 C11 H11A 108.1 . . ?
H11B C11 H11A 107.3 . . ?

loop_
_geom_bond_atom_site_label_1
_geom_bond_atom_site_label_2
_geom_bond_distance
_geom_bond_site_symmetry_2
_geom_bond_publ_flag
Fe1 C3 1.794(12) . ?
Fe1 C2 1.800(13) . ?
Fe1 C1 1.812(12) . ?
Fe1 S2 2.256(3) . ?
Fe1 S1 2.270(3) . ?
Fe1 Fe2 2.5019(19) . ?
Fe2 C5 1.776(12) . ?
Fe2 C6 1.779(12) . ?
Fe2 C4 1.802(12) . ?
Fe2 S2 2.253(3) . ?
Fe2 S1 2.258(3) . ?
S1 C7 1.843(11) . ?
S2 C9 1.846(10) . ?
O1 C1 1.142(12) . ?
O2 C2 1.142(12) . ?
O3 C3 1.144(12) . ?
O4 C4 1.146(12) . ?
O5 C5 1.161(12) . ?
O6 C6 1.148(12) . ?
O7 C11 1.305(17) . ?
C7 C8 1.510(14) . ?
C7 H7B 0.9900 . ?
C7 H7A 0.9900 . ?
C8 C9 1.522(14) . ?
C8 C11 1.525(15) . ?
C8 C10 1.541(14) . ?
C9 H9B 0.9900 . ?
C9 H9A 0.9900 . ?
C10 H10C 0.9800 . ?
C10 H10B 0.9800 . ?
C10 H10A 0.9800 . ?
C11 H11B 0.9900 . ?
C11 H11A 0.9900 . ?

loop_
_geom_torsion_atom_site_label_1
_geom_torsion_atom_site_label_2
_geom_torsion_atom_site_label_3
_geom_torsion_atom_site_label_4
_geom_torsion
_geom_torsion_site_symmetry_1
_geom_torsion_site_symmetry_2
_geom_torsion_site_symmetry_3
_geom_torsion_site_symmetry_4
_geom_torsion_publ_flag
C3 Fe1 Fe2 C5 2.7(4) . . . . ?
C2 Fe1 Fe2 C5 94.9(4) . . . . ?
C1 Fe1 Fe2 C5 -129.1(9) . . . . ?
S2 Fe1 Fe2 C5 174.0(3) . . . . ?
S1 Fe1 Fe2 C5 -79.3(3) . . . . ?
C3 Fe1 Fe2 C6 136.8(7) . . . . ?
C2 Fe1 Fe2 C6 -131.0(8) . . . . ?
C1 Fe1 Fe2 C6 4.9(11) . . . . ?
S2 Fe1 Fe2 C6 -51.9(7) . . . . ?
S1 Fe1 Fe2 C6 54.8(7) . . . . ?
C3 Fe1 Fe2 C4 -91.7(4) . . . . ?
C2 Fe1 Fe2 C4 0.5(4) . . . . ?
C1 Fe1 Fe2 C4 136.4(9) . . . . ?
S2 Fe1 Fe2 C4 79.6(3) . . . . ?
S1 Fe1 Fe2 C4 -173.7(3) . . . . ?
C3 Fe1 Fe2 S2 -171.3(3) . . . . ?
C2 Fe1 Fe2 S2 -79.1(3) . . . . ?
C1 Fe1 Fe2 S2 56.9(9) . . . . ?
S1 Fe1 Fe2 S2 106.69(12) . . . . ?
C3 Fe1 Fe2 S1 82.0(3) . . . . ?
C2 Fe1 Fe2 S1 174.2(3) . . . . ?
C1 Fe1 Fe2 S1 -49.8(9) . . . . ?
S2 Fe1 Fe2 S1 -106.69(12) . . . . ?
C5 Fe2 S1 C7 -140.5(5) . . . . ?
C6 Fe2 S1 C7 -42.0(5) . . . . ?
C4 Fe2 S1 C7 128.1(9) . . . . ?
S2 Fe2 S1 C7 58.8(4) . . . . ?
Fe1 Fe2 S1 C7 112.1(4) . . . . ?
C5 Fe2 S1 Fe1 107.4(3) . . . . ?
C6 Fe2 S1 Fe1 -154.1(4) . . . . ?
C4 Fe2 S1 Fe1 15.9(8) . . . . ?
S2 Fe2 S1 Fe1 -53.31(9) . . . . ?
C3 Fe1 S1 C7 156.2(5) . . . . ?
C2 Fe1 S1 C7 -115.7(9) . . . . ?
C1 Fe1 S1 C7 60.7(5) . . . . ?
S2 Fe1 S1 C7 -48.8(4) . . . . ?
Fe2 Fe1 S1 C7 -102.0(4) . . . . ?
C3 Fe1 S1 Fe2 -101.8(3) . . . . ?
C2 Fe1 S1 Fe2 -13.7(8) . . . . ?
C1 Fe1 S1 Fe2 162.7(3) . . . . ?
S2 Fe1 S1 Fe2 53.23(9) . . . . ?
C5 Fe2 S2 C9 -129.8(10) . . . . ?
C6 Fe2 S2 C9 42.2(5) . . . . ?
C4 Fe2 S2 C9 142.0(5) . . . . ?
S1 Fe2 S2 C9 -59.4(4) . . . . ?
Fe1 Fe2 S2 C9 -113.0(4) . . . . ?
C5 Fe2 S2 Fe1 -16.9(9) . . . . ?
C6 Fe2 S2 Fe1 155.2(3) . . . . ?
C4 Fe2 S2 Fe1 -105.0(3) . . . . ?
S1 Fe2 S2 Fe1 53.60(9) . . . . ?
C3 Fe1 S2 C9 120.6(8) . . . . ?
C2 Fe1 S2 C9 -155.2(5) . . . . ?
C1 Fe1 S2 C9 -60.0(5) . . . . ?
S1 Fe1 S2 C9 47.5(4) . . . . ?
Fe2 Fe1 S2 C9 100.8(4) . . . . ?
C3 Fe1 S2 Fe2 19.8(7) . . . . ?
C2 Fe1 S2 Fe2 104.0(3) . . . . ?
C1 Fe1 S2 Fe2 -160.8(4) . . . . ?
S1 Fe1 S2 Fe2 -53.23(9) . . . . ?
C3 Fe1 C1 O1 40(12) . . . . ?
C2 Fe1 C1 O1 -51(12) . . . . ?
S2 Fe1 C1 O1 -139(12) . . . . ?
S1 Fe1 C1 O1 131(12) . . . . ?
Fe2 Fe1 C1 O1 173(11) . . . . ?
C3 Fe1 C2 O2 -117(76) . . . . ?
C1 Fe1 C2 O2 -21(76) . . . . ?
S2 Fe1 C2 O2 89(76) . . . . ?
S1 Fe1 C2 O2 155(100) . . . . ?
Fe2 Fe1 C2 O2 144(76) . . . . ?
C2 Fe1 C3 O3 -50(26) . . . . ?
C1 Fe1 C3 O3 -146(26) . . . . ?
S2 Fe1 C3 O3 33(27) . . . . ?
S1 Fe1 C3 O3 105(26) . . . . ?
Fe2 Fe1 C3 O3 50(26) . . . . ?
C5 Fe2 C4 O4 161(21) . . . . ?
C6 Fe2 C4 O4 62(21) . . . . ?
S2 Fe2 C4 O4 -40(21) . . . . ?
S1 Fe2 C4 O4 -108(20) . . . . ?
Fe1 Fe2 C4 O4 -95(21) . . . . ?
C6 Fe2 C5 O5 -24(38) . . . . ?
C4 Fe2 C5 O5 -124(38) . . . . ?
S2 Fe2 C5 O5 148(38) . . . . ?
S1 Fe2 C5 O5 79(38) . . . . ?
Fe1 Fe2 C5 O5 134(38) . . . . ?
C5 Fe2 C6 O6 88(55) . . . . ?
C4 Fe2 C6 O6 -178(100) . . . . ?
S2 Fe2 C6 O6 -89(55) . . . . ?
S1 Fe2 C6 O6 -2(55) . . . . ?
Fe1 Fe2 C6 O6 -47(56) . . . . ?
Fe2 S1 C7 C8 -63.5(9) . . . . ?
Fe1 S1 C7 C8 10.6(10) . . . . ?
S1 C7 C8 C9 48.5(12) . . . . ?
S1 C7 C8 C11 -76.0(11) . . . . ?
S1 C7 C8 C10 166.9(8) . . . . ?
C7 C8 C9 S2 -50.0(12) . . . . ?
C11 C8 C9 S2 72.2(11) . . . . ?
C10 C8 C9 S2 -169.0(8) . . . . ?
Fe2 S2 C9 C8 66.0(9) . . . . ?
Fe1 S2 C9 C8 -8.1(10) . . . . ?
C7 C8 C11 O7 176.1(11) . . . . ?
C9 C8 C11 O7 50.5(14) . . . . ?
C10 C8 C11 O7 -67.2(14) . . . . ?
